data_7006242
loop_
_publ_author_name
'Spina, Giuseppe La'
'Cl\'erac, Rodolphe'
'Collins, Emily S.'
'McCabe, Thomas'
'Venkatesan, Munuswamy'
'Ichinose, Izumi'
'Schmitt, Wolfgang'

_publ_section_title
;
 Engineering coordination assemblies of dinuclear CuII complexes
;
_journal_issue 45
_journal_name_full 'Dalton Transactions'
_journal_page_first 5248
_journal_paper_doi 10.1039/b710828a
_journal_year 2007
_chemical_formula_sum 'C18 H19 Cu K2 N O11'
_chemical_formula_weight 567.09
_chemical_name_systematic
;
?
;
_space_group_IT_number 2
_symmetry_cell_setting triclinic
_symmetry_space_group_name_Hall '-P 1'
_symmetry_space_group_name_H-M 'P -1'
_atom_sites_solution_hydrogens geom
_atom_sites_solution_primary direct
_atom_sites_solution_secondary difmap
_audit_creation_method SHELXL-97
_cell_angle_alpha 84.479(4)
_cell_angle_beta 81.501(4)
_cell_angle_gamma 71.648(4)
_cell_formula_units_Z 2
_cell_length_a 8.7578(17)
_cell_length_b 11.143(2)
_cell_length_c 12.529(2)
_cell_measurement_reflns_used 11742
_cell_measurement_temperature 200(2)
_cell_volume 1146.1(4)
_computing_cell_refinement 'Bruker Smart'
_computing_data_collection 'Bruker Smart'
_computing_data_reduction 'Bruker Smart'
_computing_molecular_graphics 'SHELXTL 5.1 (Bruker AXS Inc., 1997)'
_computing_structure_refinement 'SHELXTL 5.1 (Bruker AXS Inc., 1997)'
_computing_structure_solution 'SHELXTL 5.1 (Bruker AXS Inc., 1997)'
_diffrn_ambient_temperature 200(2)
_diffrn_measured_fraction_theta_full 0.989
_diffrn_measured_fraction_theta_max 0.989
_diffrn_measurement_device_type 'Bruker Smart Apex'
_diffrn_measurement_method 'area detector, omega scans'
_diffrn_radiation_monochromator graphite
_diffrn_radiation_source 'fine-focus sealed tube'
_diffrn_radiation_type MoK\a
_diffrn_radiation_wavelength 0.71073
_diffrn_reflns_av_R_equivalents 0.0355
_diffrn_reflns_av_sigmaI/netI 0.0455
_diffrn_reflns_limit_h_max 11
_diffrn_reflns_limit_h_min -11
_diffrn_reflns_limit_k_max 14
_diffrn_reflns_limit_k_min -14
_diffrn_reflns_limit_l_max 16
_diffrn_reflns_limit_l_min -16
_diffrn_reflns_number 11742
_diffrn_reflns_theta_full 28.26
_diffrn_reflns_theta_max 28.26
_diffrn_reflns_theta_min 1.65
_exptl_absorpt_coefficient_mu 1.374
_exptl_absorpt_correction_T_max 0.760
_exptl_absorpt_correction_T_min 0.612
_exptl_absorpt_correction_type multi-scan
_exptl_absorpt_process_details 'Blessing, Acta Cryst. (1995) A51 33-38.'
_exptl_crystal_colour brown
_exptl_crystal_density_diffrn 1.643
_exptl_crystal_density_method 'not measured'
_exptl_crystal_description block
_exptl_crystal_F_000 578
_exptl_crystal_size_max 0.35
_exptl_crystal_size_mid 0.25
_exptl_crystal_size_min 0.20
_refine_diff_density_max 0.932
_refine_diff_density_min -0.623
_refine_diff_density_rms 0.119
_refine_ls_extinction_method none
_refine_ls_goodness_of_fit_ref 0.999
_refine_ls_hydrogen_treatment mixed
_refine_ls_matrix_type full
_refine_ls_number_parameters 320
_refine_ls_number_reflns 5624
_refine_ls_number_restraints 0
_refine_ls_restrained_S_all 0.999
_refine_ls_R_factor_all 0.0477
_refine_ls_R_factor_gt 0.0405
_refine_ls_shift/su_max 0.002
_refine_ls_shift/su_mean 0.000
_refine_ls_structure_factor_coef Fsqd
_refine_ls_weighting_details 'calc w=1/[\s^2^(Fo^2^)+(0.0685P)^2^+0.7192P] where P=(Fo^2^+2Fc^2^)/3'
_refine_ls_weighting_scheme calc
_refine_ls_wR_factor_gt 0.1085
_refine_ls_wR_factor_ref 0.1132
_reflns_number_gt 4873
_reflns_number_total 5624
_reflns_threshold_expression >2sigma(I)
_cod_data_source_file b710828a.txt
_cod_data_source_block gls3am
_cod_depositor_comments
;
The following automatic conversions were performed:
'_symmetry_cell_setting' value 'Triclinic' changed to 'triclinic'
according to '/home/saulius/struct/CIF-dictionaries/cif_core.dic'
dictionary named 'cif_core.dic' version 2.4.1 from 2010-06-29.

Automatic conversion script
Id: cif_fix_enum 1527 2010-12-29 10:47:43Z saulius 
;
_cod_original_cell_volume 1146.2(4)
_cod_original_sg_symbol_H-M P-1
_cod_database_code 7006242

loop_
_symmetry_equiv_pos_as_xyz
'x, y, z'
'-x, -y, -z'

loop_
_atom_site_label
_atom_site_type_symbol
_atom_site_fract_x
_atom_site_fract_y
_atom_site_fract_z
_atom_site_U_iso_or_equiv
_atom_site_adp_type
_atom_site_occupancy
_atom_site_symmetry_multiplicity
_atom_site_calc_flag
_atom_site_refinement_flags
_atom_site_disorder_assembly
_atom_site_disorder_group
Cu1 Cu 1.32033(3) 0.02281(2) 0.03196(2) 0.01717(9) Uani 1 1 d . . .
N1 N 1.1802(2) 0.04938(17) 0.17356(14) 0.0167(3) Uani 1 1 d . . .
K1 K 0.68070(6) 0.35995(5) 0.04690(4) 0.02649(13) Uani 1 1 d . . .
K2 K 1.05565(7) 0.41460(5) -0.15032(4) 0.02876(13) Uani 1 1 d . . .
O1 O 1.52955(19) 0.01438(15) 0.09760(12) 0.0198(3) Uani 1 1 d . . .
O2 O 1.21767(19) 0.21889(15) 0.01322(13) 0.0221(3) Uani 1 1 d . . .
O3 O 0.9852(2) 0.36224(15) 0.07047(14) 0.0255(4) Uani 1 1 d . . .
O4 O 1.2250(2) -0.11469(17) 0.02459(14) 0.0279(4) Uani 1 1 d . . .
O5 O 1.0944(2) -0.23467(17) 0.12629(15) 0.0301(4) Uani 1 1 d . . .
O6 O 1.6151(3) -0.3426(2) 0.71805(16) 0.0408(5) Uani 1 1 d . . .
O7 O 1.3502(3) -0.3079(2) 0.73392(17) 0.0433(5) Uani 1 1 d . . .
C1 C 1.5486(3) -0.0343(2) 0.19879(17) 0.0190(4) Uani 1 1 d . . .
C2 C 1.7024(3) -0.1120(2) 0.22411(18) 0.0223(4) Uani 1 1 d . . .
H2 H 1.7922 -0.1241 0.1718 0.027 Uiso 1 1 calc R . .
C3 C 1.7199(3) -0.1692(2) 0.32446(19) 0.0239(5) Uani 1 1 d . . .
H3 H 1.8221 -0.2189 0.3401 0.029 Uiso 1 1 calc R . .
C4 C 1.5859(3) -0.1545(2) 0.40508(18) 0.0215(4) Uani 1 1 d . . .
C5 C 1.6004(3) -0.2227(2) 0.50648(19) 0.0239(5) Uani 1 1 d . . .
H5 H 1.7014 -0.2760 0.5212 0.029 Uiso 1 1 calc R . .
C6 C 1.4687(3) -0.2118(2) 0.58324(19) 0.0247(5) Uani 1 1 d . . .
C7 C 1.3187(3) -0.1264(2) 0.56249(19) 0.0265(5) Uani 1 1 d . . .
H7 H 1.2296 -0.1171 0.6152 0.032 Uiso 1 1 calc R . .
C8 C 1.3000(3) -0.0566(2) 0.46659(19) 0.0249(5) Uani 1 1 d . . .
H8 H 1.1995 0.0006 0.4558 0.030 Uiso 1 1 calc R . .
C9 C 1.4327(3) -0.0704(2) 0.38328(17) 0.0194(4) Uani 1 1 d . . .
C10 C 1.4168(3) -0.0070(2) 0.27870(17) 0.0184(4) Uani 1 1 d . . .
C11 C 1.2627(3) 0.0906(2) 0.25324(17) 0.0185(4) Uani 1 1 d . . .
H11B H 1.1892 0.1099 0.3196 0.022 Uiso 1 1 calc R . .
H11A H 1.2866 0.1676 0.2246 0.022 Uiso 1 1 calc R . .
C12 C 1.0349(3) 0.1532(2) 0.14854(18) 0.0212(4) Uani 1 1 d . . .
H12B H 0.9753 0.1907 0.2150 0.025 Uiso 1 1 calc R . .
H12A H 0.9648 0.1197 0.1153 0.025 Uiso 1 1 calc R . .
C13 C 1.0815(3) 0.2543(2) 0.07264(18) 0.0208(4) Uani 1 1 d . . .
C14 C 1.1390(3) -0.0680(2) 0.20990(18) 0.0204(4) Uani 1 1 d . . .
H14B H 1.0298 -0.0468 0.2478 0.024 Uiso 1 1 calc R . .
H14A H 1.2129 -0.1177 0.2597 0.024 Uiso 1 1 calc R . .
C15 C 1.1506(3) -0.1455(2) 0.11381(19) 0.0216(4) Uani 1 1 d . . .
C16 C 1.4795(3) -0.2929(2) 0.6863(2) 0.0291(5) Uani 1 1 d . . .
O50 O 0.9350(4) 0.5365(4) -0.3271(2) 0.0748(10) Uani 1 1 d . . .
H50A H 0.989(7) 0.600(5) -0.348(4) 0.090 Uiso 1 1 d . . .
H50B H 0.830(7) 0.575(5) -0.332(4) 0.090 Uiso 1 1 d . . .
O51 O 0.6565(3) 0.5791(2) -0.07391(19) 0.0380(5) Uani 1 1 d . . .
H51A H 0.660(5) 0.595(4) -0.135(3) 0.046 Uiso 1 1 d . . .
H51B H 0.681(5) 0.633(4) -0.049(3) 0.046 Uiso 1 1 d . . .
O60 O 0.6488(3) 0.5488(2) 0.1982(2) 0.0447(5) Uani 1 1 d . . .
H60 H 0.6532 0.4893 0.2428 0.054 Uiso 1 1 calc R . .
C60 C 0.4986(4) 0.6418(3) 0.2176(4) 0.0560(9) Uani 1 1 d . . .
H60A H 0.4838 0.6682 0.2901 0.067 Uiso 1 1 calc R . .
H60B H 0.4136 0.6079 0.2085 0.067 Uiso 1 1 calc R . .
H60C H 0.4953 0.7132 0.1676 0.067 Uiso 1 1 calc R . .
O52 O 0.8720(8) 0.3273(7) 0.4079(5) 0.0740(17) Uani 0.50 1 d P . .
C52B C 0.9258(12) 0.3726(8) 0.5198(6) 0.134(3) Uani 1 1 d . . .
O52A O 0.7707(13) 0.3857(10) 0.5109(7) 0.115(3) Uani 0.50 1 d P . .

loop_
_atom_site_aniso_label
_atom_site_aniso_U_11
_atom_site_aniso_U_22
_atom_site_aniso_U_33
_atom_site_aniso_U_23
_atom_site_aniso_U_13
_atom_site_aniso_U_12
Cu1 0.01617(15) 0.01883(15) 0.01550(14) -0.00099(9) 0.00302(10) -0.00614(10)
N1 0.0149(8) 0.0160(8) 0.0181(8) -0.0001(6) 0.0006(7) -0.0044(7)
K1 0.0226(3) 0.0256(3) 0.0275(3) -0.00158(19) 0.0019(2) -0.00425(19)
K2 0.0354(3) 0.0247(3) 0.0281(3) -0.0005(2) -0.0003(2) -0.0139(2)
O1 0.0168(7) 0.0273(8) 0.0141(7) 0.0001(6) 0.0022(6) -0.0072(6)
O2 0.0205(8) 0.0201(8) 0.0227(8) 0.0019(6) 0.0026(6) -0.0053(6)
O3 0.0247(9) 0.0171(8) 0.0310(9) -0.0013(6) -0.0023(7) -0.0017(6)
O4 0.0328(9) 0.0293(9) 0.0247(8) -0.0079(7) 0.0082(7) -0.0174(7)
O5 0.0279(9) 0.0258(9) 0.0392(10) -0.0064(7) 0.0074(8) -0.0156(7)
O6 0.0446(12) 0.0483(12) 0.0297(10) 0.0142(9) -0.0100(9) -0.0167(10)
O7 0.0412(12) 0.0419(12) 0.0378(11) 0.0148(9) 0.0083(9) -0.0110(9)
C1 0.0193(10) 0.0212(10) 0.0170(9) -0.0017(8) 0.0006(8) -0.0081(8)
C2 0.0168(10) 0.0283(11) 0.0196(10) -0.0016(8) 0.0032(8) -0.0063(9)
C3 0.0186(11) 0.0273(12) 0.0235(11) 0.0001(9) -0.0025(9) -0.0043(9)
C4 0.0214(11) 0.0232(11) 0.0201(10) -0.0013(8) -0.0013(8) -0.0077(9)
C5 0.0243(11) 0.0248(11) 0.0227(11) 0.0035(9) -0.0049(9) -0.0079(9)
C6 0.0311(12) 0.0253(11) 0.0199(10) 0.0015(8) -0.0025(9) -0.0127(10)
C7 0.0274(12) 0.0313(13) 0.0191(10) 0.0005(9) 0.0053(9) -0.0107(10)
C8 0.0224(11) 0.0280(12) 0.0205(10) 0.0008(9) 0.0012(9) -0.0046(9)
C9 0.0207(11) 0.0208(10) 0.0168(9) -0.0015(8) 0.0003(8) -0.0077(8)
C10 0.0177(10) 0.0197(10) 0.0173(9) -0.0020(8) 0.0001(8) -0.0058(8)
C11 0.0177(10) 0.0187(10) 0.0173(9) -0.0030(8) 0.0019(8) -0.0044(8)
C12 0.0153(10) 0.0204(10) 0.0246(11) 0.0000(8) 0.0006(8) -0.0025(8)
C13 0.0211(11) 0.0207(10) 0.0213(10) -0.0006(8) -0.0046(8) -0.0066(8)
C14 0.0208(10) 0.0183(10) 0.0217(10) 0.0006(8) 0.0026(8) -0.0083(8)
C15 0.0165(10) 0.0205(10) 0.0267(11) -0.0029(8) 0.0008(8) -0.0054(8)
C16 0.0384(14) 0.0259(12) 0.0227(11) 0.0035(9) -0.0008(10) -0.0121(10)
O50 0.0464(16) 0.113(3) 0.0533(16) 0.0223(17) -0.0088(13) -0.0137(17)
O51 0.0440(12) 0.0452(12) 0.0328(10) 0.0121(9) -0.0127(9) -0.0254(10)
O60 0.0362(11) 0.0324(11) 0.0599(14) -0.0014(10) 0.0087(10) -0.0093(9)
C60 0.0380(17) 0.0465(19) 0.082(3) -0.0216(18) -0.0002(17) -0.0088(14)
O52 0.078(4) 0.100(5) 0.064(4) 0.006(3) -0.008(3) -0.058(4)
C52B 0.159(8) 0.129(6) 0.083(4) -0.015(4) 0.010(5) -0.007(6)
O52A 0.131(7) 0.178(9) 0.086(5) -0.053(5) 0.027(5) -0.120(7)

loop_
_atom_type_symbol
_atom_type_description
_atom_type_scat_dispersion_real
_atom_type_scat_dispersion_imag
_atom_type_scat_source
C C 0.0033 0.0016 'International Tables Vol C Tables 4.2.6.8 and 6.1.1.4'
H H 0.0000 0.0000 'International Tables Vol C Tables 4.2.6.8 and 6.1.1.4'
Cu Cu 0.3201 1.2651 'International Tables Vol C Tables 4.2.6.8 and 6.1.1.4'
K K 0.2009 0.2494 'International Tables Vol C Tables 4.2.6.8 and 6.1.1.4'
N N 0.0061 0.0033 'International Tables Vol C Tables 4.2.6.8 and 6.1.1.4'
O O 0.0106 0.0060 'International Tables Vol C Tables 4.2.6.8 and 6.1.1.4'

loop_
_geom_angle_atom_site_label_1
_geom_angle_atom_site_label_2
_geom_angle_atom_site_label_3
_geom_angle
_geom_angle_site_symmetry_1
_geom_angle_site_symmetry_3
_geom_angle_publ_flag
O1 Cu1 O4 96.24(7) 2_855 . ?
O1 Cu1 N1 174.66(7) 2_855 . ?
O4 Cu1 N1 83.37(7) . . ?
O1 Cu1 O2 102.17(7) 2_855 . ?
O4 Cu1 O2 130.09(7) . . ?
N1 Cu1 O2 82.01(7) . . ?
O1 Cu1 O1 82.31(7) 2_855 . ?
O4 Cu1 O1 128.44(7) . . ?
N1 Cu1 O1 93.73(7) . . ?
O2 Cu1 O1 99.98(7) . . ?
O1 Cu1 Cu1 43.25(5) 2_855 2_855 ?
O4 Cu1 Cu1 119.93(5) . 2_855 ?
N1 Cu1 Cu1 132.70(5) . 2_855 ?
O2 Cu1 Cu1 104.71(5) . 2_855 ?
O1 Cu1 Cu1 39.06(4) . 2_855 ?
C12 N1 C14 111.06(17) . . ?
C12 N1 C11 109.74(16) . . ?
C14 N1 C11 113.06(17) . . ?
C12 N1 Cu1 103.65(13) . . ?
C14 N1 Cu1 108.77(13) . . ?
C11 N1 Cu1 110.13(13) . . ?
C1 O1 Cu1 128.89(14) . 2_855 ?
C1 O1 Cu1 119.74(13) . . ?
Cu1 O1 Cu1 97.69(7) 2_855 . ?
C13 O2 Cu1 110.14(14) . . ?
C15 O4 Cu1 115.24(15) . . ?
O1 C1 C10 119.53(19) . . ?
O1 C1 C2 120.33(19) . . ?
C10 C1 C2 120.1(2) . . ?
C3 C2 C1 120.5(2) . . ?
C3 C2 H2 119.7 . . ?
C1 C2 H2 119.7 . . ?
C2 C3 C4 121.1(2) . . ?
C2 C3 H3 119.4 . . ?
C4 C3 H3 119.4 . . ?
C3 C4 C5 121.5(2) . . ?
C3 C4 C9 119.0(2) . . ?
C5 C4 C9 119.5(2) . . ?
C6 C5 C4 121.3(2) . . ?
C6 C5 H5 119.3 . . ?
C4 C5 H5 119.3 . . ?
C5 C6 C7 118.9(2) . . ?
C5 C6 C16 121.7(2) . . ?
C7 C6 C16 119.4(2) . . ?
C8 C7 C6 121.6(2) . . ?
C8 C7 H7 119.2 . . ?
C6 C7 H7 119.2 . . ?
C7 C8 C9 120.8(2) . . ?
C7 C8 H8 119.6 . . ?
C9 C8 H8 119.6 . . ?
C4 C9 C8 117.7(2) . . ?
C4 C9 C10 119.29(19) . . ?
C8 C9 C10 123.0(2) . . ?
C1 C10 C9 119.4(2) . . ?
C1 C10 C11 118.63(19) . . ?
C9 C10 C11 121.97(19) . . ?
N1 C11 C10 113.26(17) . . ?
N1 C11 H11B 108.9 . . ?
C10 C11 H11B 108.9 . . ?
N1 C11 H11A 108.9 . . ?
C10 C11 H11A 108.9 . . ?
H11B C11 H11A 107.7 . . ?
N1 C12 C13 110.89(18) . . ?
N1 C12 H12B 109.5 . . ?
C13 C12 H12B 109.5 . . ?
N1 C12 H12A 109.5 . . ?
C13 C12 H12A 109.5 . . ?
H12B C12 H12A 108.0 . . ?
O3 C13 O2 124.9(2) . . ?
O3 C13 C12 118.5(2) . . ?
O2 C13 C12 116.48(19) . . ?
N1 C14 C15 110.46(18) . . ?
N1 C14 H14B 109.6 . . ?
C15 C14 H14B 109.6 . . ?
N1 C14 H14A 109.6 . . ?
C15 C14 H14A 109.6 . . ?
H14B C14 H14A 108.1 . . ?
O5 C15 O4 124.2(2) . . ?
O5 C15 C14 119.3(2) . . ?
O4 C15 C14 116.5(2) . . ?
O6 C16 O7 124.3(2) . . ?
O6 C16 C6 118.8(2) . . ?
O7 C16 C6 116.9(2) . . ?
H50A O50 H50B 106(5) . . ?
H51A O51 H51B 106(4) . . ?
C60 O60 H60 109.5 . . ?
O60 C60 H60A 109.5 . . ?
O60 C60 H60B 109.5 . . ?
H60A C60 H60B 109.5 . . ?
O60 C60 H60C 109.5 . . ?
H60A C60 H60C 109.5 . . ?
H60B C60 H60C 109.5 . . ?
O52A O52 C52B 48.5(4) . . ?
O52A C52B O52 58.7(6) . . ?
C52B O52A O52 72.8(6) . . ?

loop_
_geom_bond_atom_site_label_1
_geom_bond_atom_site_label_2
_geom_bond_distance
_geom_bond_site_symmetry_2
_geom_bond_publ_flag
Cu1 O1 1.9212(15) 2_855 ?
Cu1 O4 1.9769(17) . ?
Cu1 N1 1.9923(18) . ?
Cu1 O2 2.0891(16) . ?
Cu1 O1 2.0891(16) . ?
Cu1 Cu1 3.0215(8) 2_855 ?
N1 C12 1.476(3) . ?
N1 C14 1.477(3) . ?
N1 C11 1.497(3) . ?
O1 C1 1.343(3) . ?
O1 Cu1 1.9212(15) 2_855 ?
O2 C13 1.277(3) . ?
O3 C13 1.233(3) . ?
O4 C15 1.282(3) . ?
O5 C15 1.228(3) . ?
O6 C16 1.248(3) . ?
O7 C16 1.251(3) . ?
C1 C10 1.387(3) . ?
C1 C2 1.415(3) . ?
C2 C3 1.361(3) . ?
C2 H2 0.9300 . ?
C3 C4 1.409(3) . ?
C3 H3 0.9300 . ?
C4 C5 1.417(3) . ?
C4 C9 1.422(3) . ?
C5 C6 1.370(3) . ?
C5 H5 0.9300 . ?
C6 C7 1.402(4) . ?
C6 C16 1.501(3) . ?
C7 C8 1.369(3) . ?
C7 H7 0.9300 . ?
C8 C9 1.422(3) . ?
C8 H8 0.9300 . ?
C9 C10 1.431(3) . ?
C10 C11 1.497(3) . ?
C11 H11B 0.9700 . ?
C11 H11A 0.9700 . ?
C12 C13 1.519(3) . ?
C12 H12B 0.9700 . ?
C12 H12A 0.9700 . ?
C14 C15 1.521(3) . ?
C14 H14B 0.9700 . ?
C14 H14A 0.9700 . ?
O50 H50A 0.97(6) . ?
O50 H50B 0.89(6) . ?
O51 H51A 0.77(4) . ?
O51 H51B 0.81(4) . ?
O60 C60 1.400(4) . ?
O60 H60 0.8200 . ?
C60 H60A 0.9600 . ?
C60 H60B 0.9600 . ?
C60 H60C 0.9600 . ?
O52 O52A 1.528(10) . ?
O52 C52B 1.710(11) . ?
C52B O52A 1.340(12) . ?
